data_7103324
loop_
_publ_author_name
'Huang, Xiao-Chun'
'Luo, Wei'
'Shen, Yu-Feng'
'Lin, Xin-Jian'
'Li, Dan'

_publ_section_title
;
 A metal-organic framework containing discrete single-walled nanotubes
 based on curved trinuclear [Cu3(micro3-O)(micro-OH)(triazolate)2]+
 building blocks.
;
_journal_issue 34
_journal_name_full 'Chemical communications (Cambridge, England)'
_journal_page_first 3995
_journal_page_last 3997
_journal_paper_doi 10.1039/b808240e
_journal_year 2008
_chemical_formula_sum 'C15 H34 Cl2 Cu9 N21 O17.5'
_chemical_formula_weight 1431.39
_chemical_name_systematic
;
?
;
_space_group_IT_number 176
_symmetry_cell_setting hexagonal
_symmetry_space_group_name_Hall '-P 6c'
_symmetry_space_group_name_H-M 'P 63/m'
_atom_sites_solution_hydrogens geom
_atom_sites_solution_primary direct
_atom_sites_solution_secondary difmap
_audit_creation_method SHELXL-97
_cell_angle_alpha 90.00
_cell_angle_beta 90.00
_cell_angle_gamma 120.00
_cell_formula_units_Z 2
_cell_length_a 12.5396(3)
_cell_length_b 12.5396(3)
_cell_length_c 13.9133(6)
_cell_measurement_reflns_used 7249
_cell_measurement_temperature 294(2)
_cell_measurement_theta_max 27.9
_cell_measurement_theta_min 2.38
_cell_volume 1894.65(10)
_computing_cell_refinement 'SAINT-PLUS, Ver. 6.0, 1997'
_computing_data_collection 'SMART, 1998.'
_computing_data_reduction 'SAINT-PLUS, Ver. 6.0, 1997'
_computing_molecular_graphics 'XP, Ver. 6.10, Bruker AXS Inc., 2000.'
_computing_publication_material 'SHELXTL-Bruker AXS Inc., 1998.'
_computing_structure_refinement 'SHELXL-97 (Sheldrick, 1997)'
_computing_structure_solution 'SHELXS-97 (Sheldrick, 1990)'
_diffrn_ambient_temperature 294(2)
_diffrn_measured_fraction_theta_full 1.000
_diffrn_measured_fraction_theta_max 1.000
_diffrn_measurement_device_type 'Bruker Apex CCD'
_diffrn_measurement_method '\w scan'
_diffrn_radiation_monochromator graphite
_diffrn_radiation_source 'fine-focus sealed tube'
_diffrn_radiation_type MoK\a
_diffrn_radiation_wavelength 0.71073
_diffrn_reflns_av_R_equivalents 0.0226
_diffrn_reflns_av_sigmaI/netI 0.0096
_diffrn_reflns_limit_h_max 14
_diffrn_reflns_limit_h_min -14
_diffrn_reflns_limit_k_max 14
_diffrn_reflns_limit_k_min -14
_diffrn_reflns_limit_l_max 16
_diffrn_reflns_limit_l_min -16
_diffrn_reflns_number 13763
_diffrn_reflns_theta_full 25.00
_diffrn_reflns_theta_max 25.00
_diffrn_reflns_theta_min 1.88
_exptl_absorpt_coefficient_mu 5.188
_exptl_absorpt_correction_T_max 0.4088
_exptl_absorpt_correction_T_min 0.2715
_exptl_absorpt_correction_type 'empirical used sadabs'
_exptl_absorpt_process_details 'SADABS (Bruker, 2002)'
_exptl_crystal_colour violet
_exptl_crystal_density_diffrn 2.509
_exptl_crystal_density_method 'not measured'
_exptl_crystal_description cylindrical
_exptl_crystal_F_000 1412
_exptl_crystal_size_max 0.34
_exptl_crystal_size_mid 0.23
_exptl_crystal_size_min 0.21
_refine_diff_density_max 0.922
_refine_diff_density_min -0.756
_refine_diff_density_rms 0.120
_refine_ls_extinction_method none
_refine_ls_goodness_of_fit_ref 1.038
_refine_ls_hydrogen_treatment constr
_refine_ls_matrix_type full
_refine_ls_number_parameters 145
_refine_ls_number_reflns 1170
_refine_ls_number_restraints 42
_refine_ls_restrained_S_all 1.037
_refine_ls_R_factor_all 0.0306
_refine_ls_R_factor_gt 0.0295
_refine_ls_shift/su_max 0.000
_refine_ls_shift/su_mean 0.000
_refine_ls_structure_factor_coef Fsqd
_refine_ls_weighting_details 'calc w=1/[\s^2^(Fo^2^)+(0.0607P)^2^+2.8920P] where P=(Fo^2^+2Fc^2^)/3'
_refine_ls_weighting_scheme calc
_refine_ls_wR_factor_gt 0.0813
_refine_ls_wR_factor_ref 0.0825
_reflns_number_gt 1111
_reflns_number_total 1170
_reflns_threshold_expression >2sigma(I)
_cod_data_source_file b808240e.txt
_cod_data_source_block 1
_cod_depositor_comments
;
The following automatic conversions were performed:
'_symmetry_cell_setting' value 'Hexagonal' changed to 'hexagonal'
according to '/home/saulius/struct/CIF-dictionaries/cif_core.dic'
dictionary named 'cif_core.dic' version 2.4.1 from 2010-06-29.

Automatic conversion script
Id: cif_fix_enum 1527 2010-12-29 10:47:43Z saulius 
;
_cod_original_sg_symbol_H-M P6(3)/m
_cod_original_formula_sum 'C15 H34 Cl2 Cu9 N21 O17.50'
_cod_database_code 7103324

loop_
_symmetry_equiv_pos_as_xyz
'x, y, z'
'x-y, x, z+1/2'
'-y, x-y, z'
'-x, -y, z+1/2'
'-x+y, -x, z'
'y, -x+y, z+1/2'
'-x, -y, -z'
'-x+y, -x, -z-1/2'
'y, -x+y, -z'
'x, y, -z-1/2'
'x-y, x, -z'
'-y, x-y, -z-1/2'

loop_
_atom_site_label
_atom_site_type_symbol
_atom_site_fract_x
_atom_site_fract_y
_atom_site_fract_z
_atom_site_U_iso_or_equiv
_atom_site_adp_type
_atom_site_occupancy
_atom_site_symmetry_multiplicity
_atom_site_calc_flag
_atom_site_refinement_flags
_atom_site_disorder_assembly
_atom_site_disorder_group
Cu1 Cu 0.21767(3) 0.42678(4) 0.14391(3) 0.01916(18) Uani 1 1 d . . .
Cu2 Cu -0.04254(5) 0.38933(5) 0.2500 0.01784(19) Uani 1 2 d S . .
Cl1 Cl 0.3333 0.6667 0.09952(9) 0.0207(3) Uani 1 3 d S . .
O1 O 0.3263(3) 0.4418(3) 0.2500 0.0212(7) Uani 1 2 d S . .
H1 H 0.3885 0.5141 0.2500 0.025 Uiso 1 2 d SR . .
O2 O 0.1355(3) 0.4622(3) 0.2500 0.0153(6) Uani 1 2 d S . .
N1 N -0.0905(2) 0.3033(2) -0.03810(19) 0.0219(6) Uani 1 1 d . . .
N2 N -0.0345(2) 0.3753(3) 0.10896(19) 0.0210(6) Uani 1 1 d . . .
N3 N 0.0633(2) 0.3748(2) 0.06607(19) 0.0216(6) Uani 1 1 d . . .
C1 C -0.1233(3) 0.3323(3) 0.0449(2) 0.0232(7) Uani 1 1 d . . .
H1A H -0.2006 0.3232 0.0560 0.028 Uiso 1 1 calc R . .
C2 C 0.0259(3) 0.3311(3) -0.0213(2) 0.0233(7) Uani 1 1 d . . .
H2A H 0.0749 0.3208 -0.0662 0.028 Uiso 1 1 calc R . .
C3 C -0.2351(4) 0.4496(4) 0.2500 0.0187(9) Uani 1 2 d S . .
O3 O -0.1448(3) 0.5572(3) 0.2500 0.0331(8) Uani 1 2 d S . .
H3A H -0.0807 0.5548 0.2500 0.050 Uiso 0.67 2 calc SPR . .
N4 N -0.2162(3) 0.3524(3) 0.2500 0.0173(7) Uani 1 2 d S . .
O1W O 0.0000 0.0000 0.4466(13) 0.086(4) Uani 0.50 3 d SPU . 1
H1WA H -0.0624 0.0017 0.4247 0.104 Uiso 0.17 1 d PR . 1
H1WB H -0.0215 -0.0737 0.4617 0.104 Uiso 0.17 1 d PR . 1
O2W O -0.0621(15) 0.1771(14) 0.2500 0.089(4) Uani 0.50 2 d SPU A 2
H2WA H -0.0523 0.1433 0.2995 0.106 Uiso 0.50 1 d PR A 2
O3W O 0.1079(14) 0.1940(14) 0.1805(14) 0.071(4) Uani 0.25 1 d PU B 3
H3WA H 0.0409 0.1826 0.1560 0.085 Uiso 0.25 1 d PR B 3
H3WB H 0.0968 0.1265 0.2039 0.085 Uiso 0.25 1 d PR B 3
O4W O 0.219(2) 0.108(2) 0.2911(19) 0.117(8) Uani 0.25 1 d PU . 4
H4WA H 0.1935 0.0720 0.2374 0.141 Uiso 0.25 1 d PR . 4
H4WB H 0.2506 0.1855 0.2831 0.141 Uiso 0.25 1 d PR . 4
O5W O 0.069(6) 0.106(5) 0.550(4) 0.15(2) Uani 0.13 1 d PU . 5
H5WA H 0.1449 0.1294 0.5554 0.184 Uiso 0.13 1 d PR . 5
H5WB H 0.0322 0.0668 0.6001 0.184 Uiso 0.13 1 d PR . 5
O6W O 0.064(4) 0.197(3) 0.2500 0.118(11) Uani 0.25 2 d SPU C 6
H6WA H 0.0065 0.2136 0.2500 0.141 Uiso 0.25 2 d SPR C 6
H6WB H 0.0545 0.1540 0.3002 0.141 Uiso 0.13 1 d PR C 6
O7W O 0.032(3) -0.075(3) 0.390(2) 0.152(10) Uani 0.25 1 d PU D 7
H7WA H -0.0432 -0.1257 0.3784 0.182 Uiso 0.25 1 d PR D 7
H7WB H 0.0565 -0.0136 0.3524 0.182 Uiso 0.25 1 d PR D 7

loop_
_atom_site_aniso_label
_atom_site_aniso_U_11
_atom_site_aniso_U_22
_atom_site_aniso_U_33
_atom_site_aniso_U_23
_atom_site_aniso_U_13
_atom_site_aniso_U_12
Cu1 0.0196(2) 0.0321(3) 0.0087(3) -0.00341(14) -0.00081(13) 0.01501(18)
Cu2 0.0155(3) 0.0273(3) 0.0103(3) 0.000 0.000 0.0104(2)
Cl1 0.0224(4) 0.0224(4) 0.0173(7) 0.000 0.000 0.0112(2)
O1 0.0212(15) 0.0310(17) 0.0143(15) 0.000 0.000 0.0152(14)
O2 0.0143(14) 0.0224(15) 0.0093(13) 0.000 0.000 0.0093(12)
N1 0.0221(13) 0.0252(13) 0.0137(12) -0.0012(10) -0.0023(11) 0.0084(11)
N2 0.0197(13) 0.0308(14) 0.0133(14) -0.0028(11) -0.0011(10) 0.0132(11)
N3 0.0177(13) 0.0322(15) 0.0141(12) -0.0041(10) -0.0003(10) 0.0118(11)
C1 0.0223(16) 0.0335(17) 0.0141(16) -0.0035(13) -0.0024(12) 0.0143(14)
C2 0.0230(15) 0.0323(17) 0.0117(14) -0.0040(12) -0.0016(12) 0.0117(13)
C3 0.021(2) 0.024(2) 0.0102(19) 0.000 0.000 0.0101(19)
O3 0.0214(17) 0.0201(17) 0.050(2) 0.000 0.000 0.0044(14)
N4 0.0175(18) 0.0210(18) 0.0138(17) 0.000 0.000 0.0099(15)
O1W 0.072(4) 0.072(4) 0.116(9) 0.000 0.000 0.036(2)
O2W 0.100(8) 0.072(7) 0.094(8) 0.000 0.000 0.044(6)
O3W 0.071(8) 0.056(7) 0.080(8) 0.026(7) 0.003(6) 0.028(6)
O4W 0.118(11) 0.111(11) 0.109(12) 0.004(8) -0.009(8) 0.046(8)
O5W 0.15(2) 0.15(2) 0.16(2) 0.009(10) 0.004(10) 0.075(14)
O6W 0.131(14) 0.103(13) 0.126(14) 0.000 0.000 0.062(10)
O7W 0.166(13) 0.148(13) 0.150(13) 0.022(9) -0.004(9) 0.084(10)

loop_
_atom_type_symbol
_atom_type_description
_atom_type_scat_dispersion_real
_atom_type_scat_dispersion_imag
_atom_type_scat_source
C C 0.0033 0.0016 'International Tables Vol C Tables 4.2.6.8 and 6.1.1.4'
H H 0.0000 0.0000 'International Tables Vol C Tables 4.2.6.8 and 6.1.1.4'
N N 0.0061 0.0033 'International Tables Vol C Tables 4.2.6.8 and 6.1.1.4'
O O 0.0106 0.0060 'International Tables Vol C Tables 4.2.6.8 and 6.1.1.4'
Cu Cu 0.3201 1.2651 'International Tables Vol C Tables 4.2.6.8 and 6.1.1.4'
Cl Cl 0.1484 0.1585 'International Tables Vol C Tables 4.2.6.8 and 6.1.1.4'

loop_
_geom_angle_atom_site_label_1
_geom_angle_atom_site_label_2
_geom_angle_atom_site_label_3
_geom_angle
_geom_angle_site_symmetry_1
_geom_angle_site_symmetry_3
_geom_angle_publ_flag
O1 Cu1 O2 80.23(9) . . ?
O1 Cu1 N1 99.03(11) . 9 ?
O2 Cu1 N1 178.91(11) . 9 ?
O1 Cu1 N3 161.04(11) . . ?
O2 Cu1 N3 87.11(10) . . ?
N1 Cu1 N3 93.80(11) 9 . ?
O1 Cu1 Cl1 96.08(10) . . ?
O2 Cu1 Cl1 88.28(9) . . ?
N1 Cu1 Cl1 91.01(8) 9 . ?
N3 Cu1 Cl1 97.60(8) . . ?
O1 Cu1 Cu1 40.89(7) . 10_556 ?
O2 Cu1 Cu1 41.60(6) . 10_556 ?
N1 Cu1 Cu1 137.90(8) 9 10_556 ?
N3 Cu1 Cu1 122.40(7) . 10_556 ?
Cl1 Cu1 Cu1 103.33(3) . 10_556 ?
O2 Cu2 N2 86.79(8) . . ?
O2 Cu2 N2 86.79(8) . 10_556 ?
N2 Cu2 N2 165.88(17) . 10_556 ?
O2 Cu2 N4 167.60(14) . . ?
N2 Cu2 N4 94.48(8) . . ?
N2 Cu2 N4 94.48(8) 10_556 . ?
Cu1 Cl1 Cu1 114.85(2) 5_565 3_665 ?
Cu1 Cl1 Cu1 114.85(2) 5_565 . ?
Cu1 Cl1 Cu1 114.85(2) 3_665 . ?
Cu1 O1 Cu1 98.22(14) . 10_556 ?
Cu2 O2 Cu1 120.01(10) . . ?
Cu2 O2 Cu1 120.01(10) . 10_556 ?
Cu1 O2 Cu1 96.80(12) . 10_556 ?
C1 N1 C2 102.9(3) . . ?
C1 N1 Cu1 122.6(2) . 11 ?
C2 N1 Cu1 134.0(2) . 11 ?
C1 N2 N3 106.3(3) . . ?
C1 N2 Cu2 129.7(2) . . ?
N3 N2 Cu2 121.32(19) . . ?
C2 N3 N2 105.7(3) . . ?
C2 N3 Cu1 135.4(2) . . ?
N2 N3 Cu1 118.78(19) . . ?
N2 C1 N1 112.6(3) . . ?
N3 C2 N1 112.5(3) . . ?
O3 C3 N4 119.9(4) . . ?
O3 C3 N4 119.6(4) . 3_565 ?
N4 C3 N4 120.5(4) . 3_565 ?
C3 N4 C3 119.5(4) . 8_456 ?
C3 N4 Cu2 117.1(3) . . ?
C3 N4 Cu2 123.4(3) 8_456 . ?
O5W O5W O5W 68(5) 11_556 9_556 ?

loop_
_geom_bond_atom_site_label_1
_geom_bond_atom_site_label_2
_geom_bond_distance
_geom_bond_site_symmetry_2
_geom_bond_publ_flag
Cu1 O1 1.953(2) . ?
Cu1 O2 1.9739(19) . ?
Cu1 N1 1.984(3) 9 ?
Cu1 N3 2.021(3) . ?
Cu1 Cl1 2.6778(5) . ?
Cu1 Cu1 2.9522(7) 10_556 ?
Cu2 O2 1.944(3) . ?
Cu2 N2 1.977(3) . ?
Cu2 N2 1.977(3) 10_556 ?
Cu2 N4 1.987(4) . ?
Cl1 Cu1 2.6778(5) 5_565 ?
Cl1 Cu1 2.6778(5) 3_665 ?
O1 Cu1 1.953(2) 10_556 ?
O2 Cu1 1.9739(19) 10_556 ?
N1 C1 1.336(4) . ?
N1 C2 1.341(4) . ?
N1 Cu1 1.984(3) 11 ?
N2 C1 1.314(4) . ?
N2 N3 1.366(4) . ?
N3 C2 1.319(4) . ?
C3 O3 1.256(6) . ?
C3 N4 1.353(6) . ?
C3 N4 1.372(6) 3_565 ?
N4 C3 1.372(6) 8_456 ?
O1W O1W 1.49(4) 7_556 ?
O4W O4W 1.14(5) 10_556 ?
O5W O5W 1.81(9) 11_556 ?
O5W O5W 1.81(9) 9_556 ?
